data_1560088
loop_
_publ_author_name
'Payne, Jack'
'McKeown, Paul'
'Driscoll, Oliver'
'Kociok-K\"ohn, Gabriele'
'Emanuelsson, Emma A. C.'
'Jones, Matthew D.'

_publ_section_title
;
 Make or break: Mg(ii)- and Zn(ii)-catalen complexes for PLA production
 and recycling of commodity polyesters
;
_journal_issue 8
_journal_name_full 'Polymer Chemistry'
_journal_page_first 1086
_journal_page_last 1096
_journal_paper_doi 10.1039/D0PY01519A
_journal_volume 12
_journal_year 2021
_chemical_formula_sum 'C30 H36 Cl2 Mg N2 O2'
_chemical_formula_weight 551.82
_space_group_crystal_system monoclinic
_space_group_IT_number 14
_space_group_name_Hall '-P 2ybc'
_space_group_name_H-M_alt 'P 1 21/c 1'
_atom_sites_solution_hydrogens mixed
_audit_creation_method SHELXL-2014/7
_audit_update_record
;
2020-10-29 deposited with the CCDC.	2020-12-26 downloaded from the CCDC.
;
_cell_angle_alpha 90
_cell_angle_beta 95.319(3)
_cell_angle_gamma 90
_cell_formula_units_Z 4
_cell_length_a 9.9229(4)
_cell_length_b 14.2743(5)
_cell_length_c 20.5348(5)
_cell_measurement_reflns_used 7524
_cell_measurement_temperature 150(2)
_cell_measurement_theta_max 27.8120
_cell_measurement_theta_min 3.2900
_cell_volume 2896.08(17)
_computing_cell_refinement 'CrysAlisPro 1.171.38.41 (Rigaku OD, 2015)'
_computing_data_collection 'CrysAlisPro 1.171.38.41 (Rigaku OD, 2015)'
_computing_data_reduction 'CrysAlisPro 1.171.38.41 (Rigaku OD, 2015)'
_computing_molecular_graphics 'ORTEP3 for Windows - Farrugia, L. J. J. Appl. Crystallogr. 1997, 30, 565'
_computing_publication_material
;
 'WinGX publication routines, Farrugia, 
 L. J., J. Appl. Crystallogr., 1999, 32, 837-838
;
_computing_structure_refinement
;
 SHELXL-2014/8 (Sheldrick, 2014)
 Sheldrick GM (2008) Acta Crystallogr A64:112-122 and 
 C. B. H\"ubschle, G. M. Sheldrick and B. Dittrich
 ShelXle: a Qt graphical user interface for SHELXL
 J. Appl. Cryst., 44, (2011) 1281-1284.
;
_computing_structure_solution
; 
 SHELXT
 Sheldrick, G. M. (2008). Acta Cryst. A64, 112-122.
;
_diffrn_ambient_environment N~2~
_diffrn_ambient_temperature 150.0(3)
_diffrn_detector 'CCD plate'
_diffrn_detector_area_resol_mean 16.1468
_diffrn_detector_type EosS2
_diffrn_measured_fraction_theta_full 0.998
_diffrn_measured_fraction_theta_max 0.858
_diffrn_measurement_device 'four-circle diffractometer'
_diffrn_measurement_device_type 'New Xcalibur, EosS2'
_diffrn_measurement_method '\w scans'
_diffrn_radiation_monochromator graphite
_diffrn_radiation_probe x-ray
_diffrn_radiation_type 'Mo K\a'
_diffrn_radiation_wavelength 0.71073
_diffrn_reflns_av_R_equivalents 0.0489
_diffrn_reflns_av_unetI/netI 0.0497
_diffrn_reflns_Laue_measured_fraction_full 0.998
_diffrn_reflns_Laue_measured_fraction_max 0.858
_diffrn_reflns_limit_h_max 12
_diffrn_reflns_limit_h_min -12
_diffrn_reflns_limit_k_max 11
_diffrn_reflns_limit_k_min -19
_diffrn_reflns_limit_l_max 27
_diffrn_reflns_limit_l_min -27
_diffrn_reflns_number 20024
_diffrn_reflns_point_group_measured_fraction_full 0.998
_diffrn_reflns_point_group_measured_fraction_max 0.858
_diffrn_reflns_theta_full 25.242
_diffrn_reflns_theta_max 28.637
_diffrn_reflns_theta_min 2.997
_diffrn_source 'fine-focus sealed X-ray tube'
_diffrn_source_type 'Enhance (Mo) X-ray Source'
_exptl_absorpt_coefficient_mu 0.275
_exptl_absorpt_correction_T_max 1.00000
_exptl_absorpt_correction_T_min 0.76368
_exptl_absorpt_correction_type multi-scan
_exptl_absorpt_process_details
;
CrysAlisPro 1.171.40.67a (Rigaku Oxford Diffraction, 2019)
Empirical absorption correction using spherical harmonics,
 implemented in SCALE3 ABSPACK scaling algorithm.
;
_exptl_crystal_colour colourless
_exptl_crystal_density_diffrn 1.266
_exptl_crystal_description block
_exptl_crystal_F_000 1168
_exptl_crystal_size_max 0.200
_exptl_crystal_size_mid 0.150
_exptl_crystal_size_min 0.100
_refine_diff_density_max 0.618
_refine_diff_density_min -0.373
_refine_diff_density_rms 0.070
_refine_ls_extinction_method none
_refine_ls_goodness_of_fit_ref 1.043
_refine_ls_hydrogen_treatment mixed
_refine_ls_matrix_type full
_refine_ls_number_parameters 345
_refine_ls_number_reflns 6390
_refine_ls_number_restraints 0
_refine_ls_restrained_S_all 1.043
_refine_ls_R_factor_all 0.0709
_refine_ls_R_factor_gt 0.0524
_refine_ls_shift/su_max 0.000
_refine_ls_shift/su_mean 0.000
_refine_ls_structure_factor_coef Fsqd
_refine_ls_weighting_details 'w=1/[\s^2^(Fo^2^)+(0.0744P)^2^+1.3747P] where P=(Fo^2^+2Fc^2^)/3'
_refine_ls_weighting_scheme calc
_refine_ls_wR_factor_gt 0.1352
_refine_ls_wR_factor_ref 0.1483
_reflns_Friedel_coverage 0.000
_reflns_number_gt 4971
_reflns_number_total 6390
_reflns_threshold_expression 'I > 2\s(I)'
_cod_data_source_file d0py01519a2.cif
_cod_data_source_block Mg(2)2
_cod_depositor_comments 'Adding full bibliography for 1560087--1560093.cif.'
_cod_original_cell_volume 2896.07(17)
_cod_original_sg_symbol_H-M 'P 21/c'
_cod_database_code 1560088
_shelx_shelxl_version_number 2014/7
_shelx_space_group_comment
;
The symmetry employed for this shelxl refinement is uniquely defined
by the following loop, which should always be used as a source of
symmetry information in preference to the above space-group names.
They are only intended as comments.
;
_shelx_estimated_absorpt_t_min 0.947
_shelx_estimated_absorpt_t_max 0.973
_oxdiff_exptl_absorpt_empirical_full_min 0.878
_oxdiff_exptl_absorpt_empirical_full_max 1.136
_oxdiff_exptl_absorpt_empirical_details
;
Empirical correction (ABSPACK) includes:
- Absorption correction using spherical harmonics
- Frame scaling
;

loop_
_space_group_symop_operation_xyz
'x, y, z'
'-x, y+1/2, -z+1/2'
'-x, -y, -z'
'x, -y-1/2, z-1/2'

loop_
_atom_site_label
_atom_site_type_symbol
_atom_site_fract_x
_atom_site_fract_y
_atom_site_fract_z
_atom_site_U_iso_or_equiv
_atom_site_adp_type
_atom_site_occupancy
_atom_site_site_symmetry_order
_atom_site_calc_flag
_atom_site_refinement_flags_posn
_atom_site_refinement_flags_adp
_atom_site_refinement_flags_occupancy
_atom_site_disorder_assembly
_atom_site_disorder_group
Cl1 Cl -0.01698(7) 0.74124(4) 0.31672(3) 0.03616(18) Uani 1 1 d . . . . .
Mg1 Mg 0.03978(7) 0.46074(5) 0.44150(3) 0.01850(18) Uani 1 1 d . . . . .
O1 O 0.13688(14) 0.51127(9) 0.52429(7) 0.0177(3) Uani 1 1 d . . . . .
N1 N 0.07556(17) 0.33164(12) 0.50071(9) 0.0193(4) Uani 1 1 d . . . . .
C1 C 0.22759(19) 0.44782(14) 0.55138(9) 0.0159(4) Uani 1 1 d . . . . .
Cl2 Cl 0.21925(7) 0.59341(5) 0.11435(3) 0.04153(19) Uani 1 1 d . . . . .
O2 O 0.03880(16) 0.55977(10) 0.37733(7) 0.0247(3) Uani 1 1 d . . . . .
N2 N 0.12528(17) 0.37209(12) 0.37489(9) 0.0210(4) Uani 1 1 d . . . . .
C2 C 0.3464(2) 0.47462(14) 0.59013(9) 0.0170(4) Uani 1 1 d . . . . .
C3 C 0.4314(2) 0.40303(15) 0.61547(10) 0.0198(4) Uani 1 1 d . . . . .
H3 H 0.5113 0.4202 0.6419 0.024 Uiso 1 1 calc R U . . .
C4 C 0.4068(2) 0.30816(15) 0.60458(9) 0.0187(4) Uani 1 1 d . . . . .
C5 C 0.2895(2) 0.28365(14) 0.56601(10) 0.0181(4) Uani 1 1 d . . . . .
H5 H 0.2693 0.2195 0.5574 0.022 Uiso 1 1 calc R U . . .
C6 C 0.2020(2) 0.35281(14) 0.53996(10) 0.0178(4) Uani 1 1 d . . . . .
C7 C 0.3797(2) 0.57809(14) 0.60427(10) 0.0203(4) Uani 1 1 d . . . . .
C8 C 0.3887(3) 0.63162(17) 0.54030(12) 0.0356(6) Uani 1 1 d . . . . .
H8A H 0.4614 0.6050 0.5168 0.053 Uiso 1 1 calc R U . . .
H8B H 0.4081 0.6978 0.5500 0.053 Uiso 1 1 calc R U . . .
H8C H 0.3026 0.6263 0.5131 0.053 Uiso 1 1 calc R U . . .
C9 C 0.2713(2) 0.62252(17) 0.64302(12) 0.0307(5) Uani 1 1 d . . . . .
H9A H 0.1837 0.6209 0.6167 0.046 Uiso 1 1 calc R U . . .
H9B H 0.2959 0.6877 0.6535 0.046 Uiso 1 1 calc R U . . .
H9C H 0.2649 0.5874 0.6836 0.046 Uiso 1 1 calc R U . . .
C10 C 0.5160(2) 0.58969(17) 0.64486(13) 0.0327(6) Uani 1 1 d . . . . .
H10A H 0.5123 0.5593 0.6874 0.049 Uiso 1 1 calc R U . . .
H10B H 0.5356 0.6565 0.6513 0.049 Uiso 1 1 calc R U . . .
H10C H 0.5874 0.5607 0.6218 0.049 Uiso 1 1 calc R U . . .
C11 C 0.5049(2) 0.23512(15) 0.63673(10) 0.0235(5) Uani 1 1 d . . . . .
C12 C 0.5166(4) 0.2490(2) 0.71095(13) 0.0559(9) Uani 1 1 d . . . . .
H12A H 0.4271 0.2424 0.7269 0.084 Uiso 1 1 calc R U . . .
H12B H 0.5522 0.3118 0.7216 0.084 Uiso 1 1 calc R U . . .
H12C H 0.5780 0.2019 0.7318 0.084 Uiso 1 1 calc R U . . .
C13 C 0.4588(3) 0.13521(18) 0.62178(14) 0.0410(6) Uani 1 1 d . . . . .
H13A H 0.5250 0.0913 0.6429 0.062 Uiso 1 1 calc R U . . .
H13B H 0.4510 0.1251 0.5744 0.062 Uiso 1 1 calc R U . . .
H13C H 0.3705 0.1249 0.6384 0.062 Uiso 1 1 calc R U . . .
C14 C 0.6458(3) 0.2470(2) 0.61270(15) 0.0435(7) Uani 1 1 d . . . . .
H14A H 0.7096 0.2042 0.6368 0.065 Uiso 1 1 calc R U . . .
H14B H 0.6764 0.3117 0.6200 0.065 Uiso 1 1 calc R U . . .
H14C H 0.6414 0.2326 0.5659 0.065 Uiso 1 1 calc R U . . .
C15 C 0.0768(2) 0.25238(14) 0.45445(11) 0.0240(5) Uani 1 1 d . . . . .
H15A H -0.0165 0.2384 0.4357 0.029 Uiso 1 1 calc R U . . .
H15B H 0.1138 0.1958 0.4776 0.029 Uiso 1 1 calc R U . . .
C16 C 0.1639(2) 0.27834(15) 0.40028(11) 0.0239(5) Uani 1 1 d . . . . .
H16A H 0.2605 0.2783 0.4174 0.029 Uiso 1 1 calc R U . . .
H16B H 0.1514 0.2317 0.3646 0.029 Uiso 1 1 calc R U . . .
C17 C 0.1543(2) 0.39468(15) 0.31747(10) 0.0220(5) Uani 1 1 d . . . . .
H17 H 0.1931 0.3474 0.2926 0.026 Uiso 1 1 calc R U . . .
C18 C 0.1332(2) 0.48570(15) 0.28701(10) 0.0220(4) Uani 1 1 d . . . . .
C19 C 0.1759(2) 0.49643(17) 0.22412(11) 0.0273(5) Uani 1 1 d . . . . .
H19 H 0.2147 0.4447 0.2035 0.033 Uiso 1 1 calc R U . . .
C20 C 0.1625(2) 0.58066(18) 0.19203(11) 0.0286(5) Uani 1 1 d . . . . .
C21 C 0.1029(2) 0.65695(17) 0.22022(11) 0.0272(5) Uani 1 1 d . . . . .
H21 H 0.0921 0.7148 0.1975 0.033 Uiso 1 1 calc R U . . .
C22 C 0.0601(2) 0.64697(16) 0.28148(10) 0.0240(5) Uani 1 1 d . . . . .
C23 C 0.0756(2) 0.56308(15) 0.31881(10) 0.0209(4) Uani 1 1 d . . . . .
C24 C 0.0961(3) -0.0579(2) 0.42662(15) 0.0486(7) Uani 1 1 d . . . . .
H24A H 0.1201 -0.1242 0.4232 0.073 Uiso 1 1 calc R U . . .
H24B H 0.0089 -0.0463 0.4015 0.073 Uiso 1 1 calc R U . . .
H24C H 0.0895 -0.0418 0.4726 0.073 Uiso 1 1 calc R U . . .
C25 C 0.2035(3) 0.00158(18) 0.39984(12) 0.0341(6) Uani 1 1 d . . . . .
C26 C 0.3074(3) 0.04096(18) 0.44086(13) 0.0370(6) Uani 1 1 d . . . . .
H26 H 0.3097 0.0311 0.4867 0.044 Uiso 1 1 calc R U . . .
C27 C 0.4074(3) 0.09402(18) 0.41663(14) 0.0403(6) Uani 1 1 d . . . . .
H27 H 0.4774 0.1202 0.4457 0.048 Uiso 1 1 calc R U . . .
C28 C 0.4062(3) 0.10928(18) 0.35031(14) 0.0400(6) Uani 1 1 d . . . . .
H28 H 0.4754 0.1455 0.3335 0.048 Uiso 1 1 calc R U . . .
C29 C 0.3030(3) 0.07108(19) 0.30849(13) 0.0407(6) Uani 1 1 d . . . . .
H29 H 0.3008 0.0816 0.2627 0.049 Uiso 1 1 calc R U . . .
C30 C 0.2034(3) 0.01785(19) 0.33316(13) 0.0380(6) Uani 1 1 d . . . . .
H30 H 0.1335 -0.0082 0.3040 0.046 Uiso 1 1 calc R U . . .
H1 H 0.016(3) 0.3206(18) 0.5292(12) 0.028(7) Uiso 1 1 d . . . . .

loop_
_atom_site_aniso_label
_atom_site_aniso_U_11
_atom_site_aniso_U_22
_atom_site_aniso_U_33
_atom_site_aniso_U_23
_atom_site_aniso_U_13
_atom_site_aniso_U_12
Cl1 0.0495(4) 0.0266(3) 0.0325(3) 0.0033(2) 0.0044(3) 0.0130(3)
Mg1 0.0179(4) 0.0196(4) 0.0173(3) -0.0023(3) -0.0024(3) 0.0052(3)
O1 0.0152(7) 0.0176(7) 0.0193(7) -0.0002(5) -0.0040(5) 0.0041(5)
N1 0.0143(9) 0.0205(9) 0.0225(9) -0.0016(7) -0.0020(7) 0.0004(7)
C1 0.0126(9) 0.0198(10) 0.0150(9) 0.0007(7) -0.0001(7) 0.0040(7)
Cl2 0.0411(4) 0.0583(4) 0.0268(3) 0.0082(3) 0.0116(3) 0.0063(3)
O2 0.0314(9) 0.0231(8) 0.0198(7) -0.0004(6) 0.0027(6) 0.0070(6)
N2 0.0174(9) 0.0217(9) 0.0231(9) -0.0037(7) -0.0025(7) 0.0044(7)
C2 0.0148(10) 0.0209(10) 0.0152(10) -0.0006(8) 0.0009(8) 0.0021(8)
C3 0.0152(10) 0.0264(11) 0.0170(10) -0.0014(8) -0.0025(8) 0.0034(8)
C4 0.0165(10) 0.0238(11) 0.0155(9) 0.0030(8) 0.0002(8) 0.0052(8)
C5 0.0190(10) 0.0157(10) 0.0192(10) 0.0008(8) 0.0001(8) 0.0021(8)
C6 0.0135(10) 0.0215(10) 0.0180(10) 0.0006(8) -0.0011(8) 0.0012(8)
C7 0.0163(10) 0.0221(11) 0.0217(10) -0.0028(8) -0.0029(8) -0.0007(8)
C8 0.0457(15) 0.0285(13) 0.0320(13) 0.0029(10) 0.0012(11) -0.0130(11)
C9 0.0250(12) 0.0298(13) 0.0367(13) -0.0121(10) -0.0009(10) 0.0023(10)
C10 0.0212(12) 0.0278(13) 0.0468(15) -0.0096(11) -0.0085(10) 0.0003(9)
C11 0.0227(11) 0.0268(11) 0.0200(10) 0.0038(9) -0.0039(8) 0.0079(9)
C12 0.078(2) 0.059(2) 0.0275(14) 0.0055(13) -0.0103(14) 0.0303(17)
C13 0.0371(15) 0.0288(13) 0.0552(17) 0.0108(12) -0.0066(12) 0.0086(11)
C14 0.0272(14) 0.0401(16) 0.0618(19) 0.0132(13) -0.0033(13) 0.0123(11)
C15 0.0232(11) 0.0182(10) 0.0287(12) -0.0026(9) -0.0073(9) 0.0005(8)
C16 0.0242(11) 0.0195(11) 0.0269(11) -0.0053(9) -0.0045(9) 0.0051(9)
C17 0.0163(10) 0.0258(11) 0.0232(11) -0.0088(9) -0.0021(8) 0.0047(8)
C18 0.0165(10) 0.0272(11) 0.0213(10) -0.0030(9) -0.0027(8) 0.0027(8)
C19 0.0222(11) 0.0351(13) 0.0245(11) -0.0048(10) 0.0016(9) 0.0044(10)
C20 0.0209(11) 0.0453(15) 0.0195(11) 0.0025(10) 0.0012(9) 0.0000(10)
C21 0.0212(11) 0.0341(13) 0.0252(11) 0.0064(10) -0.0030(9) -0.0006(9)
C22 0.0200(11) 0.0270(12) 0.0242(11) -0.0012(9) -0.0023(9) 0.0026(9)
C23 0.0159(10) 0.0248(11) 0.0213(10) -0.0020(8) -0.0031(8) 0.0011(8)
C24 0.0395(16) 0.0598(19) 0.0473(17) -0.0127(14) 0.0081(13) 0.0050(14)
C25 0.0320(13) 0.0335(13) 0.0365(14) -0.0081(11) 0.0013(11) 0.0120(11)
C26 0.0446(15) 0.0349(14) 0.0303(13) -0.0063(11) -0.0031(11) 0.0108(12)
C27 0.0426(16) 0.0323(14) 0.0438(16) -0.0062(11) -0.0069(12) 0.0087(12)
C28 0.0416(15) 0.0297(13) 0.0491(16) 0.0034(12) 0.0061(13) 0.0112(11)
C29 0.0482(17) 0.0408(15) 0.0330(14) 0.0004(11) 0.0028(12) 0.0174(13)
C30 0.0335(14) 0.0437(15) 0.0349(14) -0.0106(11) -0.0064(11) 0.0149(12)

loop_
_atom_type_symbol
_atom_type_description
_atom_type_scat_dispersion_real
_atom_type_scat_dispersion_imag
_atom_type_scat_source
C C 0.0033 0.0016 'International Tables Vol C Tables 4.2.6.8 and 6.1.1.4'
H H 0.0000 0.0000 'International Tables Vol C Tables 4.2.6.8 and 6.1.1.4'
Cl Cl 0.1484 0.1585 'International Tables Vol C Tables 4.2.6.8 and 6.1.1.4'
Mg Mg 0.0486 0.0363 'International Tables Vol C Tables 4.2.6.8 and 6.1.1.4'
N N 0.0061 0.0033 'International Tables Vol C Tables 4.2.6.8 and 6.1.1.4'
O O 0.0106 0.0060 'International Tables Vol C Tables 4.2.6.8 and 6.1.1.4'

loop_
_geom_angle_atom_site_label_1
_geom_angle_atom_site_label_2
_geom_angle_atom_site_label_3
_geom_angle
_geom_angle_site_symmetry_1
_geom_angle_site_symmetry_3
_geom_angle_publ_flag
O2 Mg1 O1 98.34(7) . 3_566 ?
O2 Mg1 O1 106.63(7) . . ?
O1 Mg1 O1 89.90(6) 3_566 . ?
O2 Mg1 N2 88.48(7) . . ?
O1 Mg1 N2 140.72(7) 3_566 . ?
O1 Mg1 N2 125.22(7) . . ?
O2 Mg1 N1 166.45(7) . . ?
O1 Mg1 N1 94.29(7) 3_566 . ?
O1 Mg1 N1 78.15(6) . . ?
N2 Mg1 N1 78.61(7) . . ?
O2 Mg1 C1 124.02(7) . . ?
O1 Mg1 C1 105.76(6) 3_566 . ?
O1 Mg1 C1 27.03(5) . . ?
N2 Mg1 C1 101.92(7) . . ?
N1 Mg1 C1 56.09(6) . . ?
O2 Mg1 Mg1 107.77(6) . 3_566 ?
O1 Mg1 Mg1 45.24(4) 3_566 3_566 ?
O1 Mg1 Mg1 44.66(4) . 3_566 ?
N2 Mg1 Mg1 162.47(7) . 3_566 ?
N1 Mg1 Mg1 84.65(6) . 3_566 ?
C1 Mg1 Mg1 63.80(5) . 3_566 ?
C1 O1 Mg1 124.15(12) . 3_566 ?
C1 O1 Mg1 110.77(12) . . ?
Mg1 O1 Mg1 90.10(6) 3_566 . ?
C6 N1 C15 117.09(16) . . ?
C6 N1 Mg1 102.51(12) . . ?
C15 N1 Mg1 107.11(13) . . ?
O1 C1 C6 118.40(17) . . ?
O1 C1 C2 122.44(18) . . ?
C6 C1 C2 119.15(17) . . ?
O1 C1 Mg1 42.20(8) . . ?
C6 C1 Mg1 80.29(12) . . ?
C2 C1 Mg1 153.59(14) . . ?
C23 O2 Mg1 132.76(14) . . ?
C17 N2 C16 118.75(18) . . ?
C17 N2 Mg1 125.94(15) . . ?
C16 N2 Mg1 115.12(13) . . ?
C3 C2 C1 117.13(18) . . ?
C3 C2 C7 121.49(18) . . ?
C1 C2 C7 121.38(17) . . ?
C4 C3 C2 124.21(19) . . ?
C5 C4 C3 117.53(18) . . ?
C5 C4 C11 122.60(19) . . ?
C3 C4 C11 119.83(18) . . ?
C6 C5 C4 120.06(19) . . ?
C5 C6 C1 121.91(18) . . ?
C5 C6 N1 122.73(18) . . ?
C1 C6 N1 115.33(17) . . ?
C8 C7 C10 107.11(19) . . ?
C8 C7 C9 109.82(19) . . ?
C10 C7 C9 107.44(18) . . ?
C8 C7 C2 110.29(17) . . ?
C10 C7 C2 111.76(17) . . ?
C9 C7 C2 110.32(17) . . ?
C13 C11 C12 108.4(2) . . ?
C13 C11 C4 112.53(19) . . ?
C12 C11 C4 109.07(19) . . ?
C13 C11 C14 107.8(2) . . ?
C12 C11 C14 108.6(2) . . ?
C4 C11 C14 110.36(18) . . ?
N1 C15 C16 108.89(17) . . ?
N2 C16 C15 109.51(17) . . ?
N2 C17 C18 125.99(19) . . ?
C19 C18 C23 120.2(2) . . ?
C19 C18 C17 116.82(19) . . ?
C23 C18 C17 122.93(19) . . ?
C20 C19 C18 120.9(2) . . ?
C19 C20 C21 120.8(2) . . ?
C19 C20 Cl2 120.27(18) . . ?
C21 C20 Cl2 118.90(18) . . ?
C22 C21 C20 118.7(2) . . ?
C21 C22 C23 123.7(2) . . ?
C21 C22 Cl1 119.14(17) . . ?
C23 C22 Cl1 117.20(16) . . ?
O2 C23 C22 120.51(19) . . ?
O2 C23 C18 123.89(19) . . ?
C22 C23 C18 115.61(19) . . ?
C30 C25 C26 117.6(3) . . ?
C30 C25 C24 121.2(2) . . ?
C26 C25 C24 121.2(2) . . ?
C27 C26 C25 121.5(2) . . ?
C26 C27 C28 120.3(3) . . ?
C27 C28 C29 119.2(3) . . ?
C30 C29 C28 120.2(3) . . ?
C29 C30 C25 121.3(3) . . ?

loop_
_geom_bond_atom_site_label_1
_geom_bond_atom_site_label_2
_geom_bond_distance
_geom_bond_site_symmetry_2
_geom_bond_publ_flag
Cl1 C22 1.738(2) . ?
Mg1 O2 1.9320(16) . ?
Mg1 O1 1.9884(15) 3_566 ?
Mg1 O1 2.0087(15) . ?
Mg1 N2 2.0994(18) . ?
Mg1 N1 2.2181(19) . ?
Mg1 C1 2.796(2) . ?
Mg1 Mg1 2.8290(13) 3_566 ?
O1 C1 1.359(2) . ?
O1 Mg1 1.9885(15) 3_566 ?
N1 C6 1.459(3) . ?
N1 C15 1.478(3) . ?
C1 C6 1.396(3) . ?
C1 C2 1.413(3) . ?
Cl2 C20 1.750(2) . ?
O2 C23 1.289(3) . ?
N2 C17 1.281(3) . ?
N2 C16 1.474(3) . ?
C2 C3 1.395(3) . ?
C2 C7 1.535(3) . ?
C3 C4 1.391(3) . ?
C4 C5 1.390(3) . ?
C4 C11 1.534(3) . ?
C5 C6 1.389(3) . ?
C7 C8 1.529(3) . ?
C7 C10 1.531(3) . ?
C7 C9 1.533(3) . ?
C11 C13 1.520(3) . ?
C11 C12 1.531(3) . ?
C11 C14 1.534(4) . ?
C15 C16 1.517(3) . ?
C17 C18 1.449(3) . ?
C18 C19 1.404(3) . ?
C18 C23 1.429(3) . ?
C19 C20 1.372(3) . ?
C20 C21 1.391(3) . ?
C21 C22 1.372(3) . ?
C22 C23 1.422(3) . ?
C24 C25 1.505(4) . ?
C25 C30 1.389(4) . ?
C25 C26 1.389(4) . ?
C26 C27 1.377(4) . ?
C27 C28 1.378(4) . ?
C28 C29 1.386(4) . ?
C29 C30 1.379(4) . ?
